data_7214066
loop_
_publ_author_name
'Clark, Ewan R.'
'Hayward, John J.'
'Leontowicz, Bryce J.'
'Eisler, Dana J.'
'Rawson, Jeremy M.'

_publ_section_title
;
 Syntheses of, and structural studies on, benzo-fused 1,2,4-thiadiazines
;
_journal_issue 9
_journal_name_full CrystEngComm
_journal_page_first 1755
_journal_paper_doi 10.1039/c3ce42205d
_journal_volume 16
_journal_year 2014
_chemical_formula_moiety 'C17 H17 F3 N2 S'
_chemical_formula_sum 'C17 H17 F3 N2 S'
_chemical_formula_weight 338.39
_chemical_name_systematic
; 
 ? 
;
_space_group_IT_number 60
_symmetry_cell_setting orthorhombic
_symmetry_space_group_name_Hall '-P 2n 2ab'
_symmetry_space_group_name_H-M 'P b c n'
_atom_sites_solution_hydrogens geom
_atom_sites_solution_primary direct
_atom_sites_solution_secondary difmap
_audit_creation_method SHELXL-97
_cell_angle_alpha 90.00
_cell_angle_beta 90.00
_cell_angle_gamma 90.00
_cell_formula_units_Z 8
_cell_length_a 9.359(3)
_cell_length_b 19.512(6)
_cell_length_c 18.547(6)
_cell_measurement_reflns_used 5709
_cell_measurement_temperature 150(2)
_cell_measurement_theta_max 27.48
_cell_measurement_theta_min 2.36
_cell_volume 3386.9(19)
_computing_cell_refinement 'Bruker SAINT, v6.45a'
_computing_data_collection 'Bruker SMART'
_computing_data_reduction 'Bruker SHELXTL XPREP'
_computing_molecular_graphics 'Mercury v2.3'
_computing_publication_material 'Bruker SHELXTL XCIF'
_computing_structure_refinement 'SHELXL-97 (Sheldrick, 1997)'
_computing_structure_solution 'SHELXS-97 (Sheldrick, 1997)'
_diffrn_ambient_temperature 150(2)
_diffrn_measured_fraction_theta_full 0.967
_diffrn_measured_fraction_theta_max 0.967
_diffrn_measurement_device_type 'CCD area detector'
_diffrn_measurement_method 'phi and omega scans'
_diffrn_radiation_monochromator graphite
_diffrn_radiation_source 'fine-focus sealed tube'
_diffrn_radiation_type MoK\a
_diffrn_radiation_wavelength 0.71073
_diffrn_reflns_av_R_equivalents 0.0822
_diffrn_reflns_av_sigmaI/netI 0.0483
_diffrn_reflns_limit_h_max 12
_diffrn_reflns_limit_h_min -12
_diffrn_reflns_limit_k_max 25
_diffrn_reflns_limit_k_min -25
_diffrn_reflns_limit_l_max 24
_diffrn_reflns_limit_l_min -23
_diffrn_reflns_number 33832
_diffrn_reflns_theta_full 27.86
_diffrn_reflns_theta_max 27.86
_diffrn_reflns_theta_min 2.09
_exptl_absorpt_coefficient_mu 0.220
_exptl_absorpt_correction_T_max 0.9891
_exptl_absorpt_correction_T_min 0.8793
_exptl_absorpt_correction_type empirical
_exptl_absorpt_process_details sadabs
_exptl_crystal_colour yellow
_exptl_crystal_density_diffrn 1.327
_exptl_crystal_density_method 'not measured'
_exptl_crystal_description plate
_exptl_crystal_F_000 1408
_exptl_crystal_size_max 0.60
_exptl_crystal_size_mid 0.50
_exptl_crystal_size_min 0.05
_refine_diff_density_max 0.620
_refine_diff_density_min -0.317
_refine_diff_density_rms 0.065
_refine_ls_extinction_method none
_refine_ls_goodness_of_fit_ref 1.033
_refine_ls_hydrogen_treatment constr
_refine_ls_matrix_type full
_refine_ls_number_parameters 210
_refine_ls_number_reflns 3913
_refine_ls_number_restraints 0
_refine_ls_restrained_S_all 1.033
_refine_ls_R_factor_all 0.0740
_refine_ls_R_factor_gt 0.0531
_refine_ls_shift/su_max 0.000
_refine_ls_shift/su_mean 0.000
_refine_ls_structure_factor_coef Fsqd
_refine_ls_weighting_details 'calc w=1/[\s^2^(Fo^2^)+(0.0693P)^2^+2.0381P] where P=(Fo^2^+2Fc^2^)/3'
_refine_ls_weighting_scheme calc
_refine_ls_wR_factor_gt 0.1321
_refine_ls_wR_factor_ref 0.1462
_reflns_number_gt 2979
_reflns_number_total 3913
_reflns_threshold_expression >2sigma(I)
_cod_data_source_file c3ce42205d.txt
_cod_data_source_block intermediate_2
_cod_depositor_comments
;
The following automatic conversions were performed:

'_symmetry_cell_setting' value 'Orthorhombic' changed to
'orthorhombic' according to
/usr/data/users/saulius/automatic-downloads/current/RSC/lib/dictionaries/cif_core.dic
dictionary named 'cif_core.dic' version 2.4.2 from 2011-04-26.

Automatic conversion script
Id: cif_fix_values 2281 2013-09-26 08:29:07Z andrius 
;
_cod_original_cell_volume 3387.0(18)
_cod_original_sg_symbol_H-M Pbcn
_cod_database_code 7214066

loop_
_symmetry_equiv_pos_as_xyz
'x, y, z'
'-x+1/2, -y+1/2, z+1/2'
'-x, y, -z+1/2'
'x+1/2, -y+1/2, -z'
'-x, -y, -z'
'x-1/2, y-1/2, -z-1/2'
'x, -y, z-1/2'
'-x-1/2, y-1/2, z'

loop_
_atom_site_label
_atom_site_type_symbol
_atom_site_fract_x
_atom_site_fract_y
_atom_site_fract_z
_atom_site_U_iso_or_equiv
_atom_site_adp_type
_atom_site_occupancy
_atom_site_symmetry_multiplicity
_atom_site_calc_flag
_atom_site_refinement_flags
C0 C 0.5409(2) 0.25034(10) 0.01850(10) 0.0252(4) Uani 1 1 d .
S1 S 0.68909(6) 0.20739(3) 0.20115(3) 0.03432(17) Uani 1 1 d .
N1 N 0.42050(19) 0.28731(9) 0.01305(10) 0.0348(4) Uani 1 1 d .
H1C H 0.4079 0.3225 0.0403 0.042 Uiso 1 1 calc R
H1D H 0.3560 0.2759 -0.0177 0.042 Uiso 1 1 calc R
C1 C 0.7150(3) 0.20269(11) 0.29769(12) 0.0372(5) Uani 1 1 d .
H1A H 0.8021 0.2265 0.3110 0.045 Uiso 1 1 calc R
H1B H 0.6356 0.2244 0.3223 0.045 Uiso 1 1 calc R
N2 N 0.64674(17) 0.26117(8) 0.06184(9) 0.0267(4) Uani 1 1 d .
C2 C 0.7248(3) 0.12813(12) 0.31947(13) 0.0472(6) Uani 1 1 d .
H2A H 0.7993 0.1060 0.2915 0.057 Uiso 1 1 calc R
H2B H 0.6351 0.1055 0.3086 0.057 Uiso 1 1 calc R
C3 C 0.7574(3) 0.12013(14) 0.39907(14) 0.0548(7) Uani 1 1 d .
H3A H 0.7630 0.0723 0.4109 0.082 Uiso 1 1 calc R
H3B H 0.6829 0.1412 0.4269 0.082 Uiso 1 1 calc R
H3C H 0.8469 0.1418 0.4099 0.082 Uiso 1 1 calc R
C11 C 0.6691(2) 0.29564(10) 0.18553(11) 0.0273(4) Uani 1 1 d .
C12 C 0.6795(2) 0.34638(11) 0.23826(11) 0.0317(5) Uani 1 1 d .
H12A H 0.6950 0.3341 0.2861 0.038 Uiso 1 1 calc R
C13 C 0.6668(2) 0.41463(11) 0.21988(11) 0.0326(5) Uani 1 1 d .
H13A H 0.6749 0.4482 0.2552 0.039 Uiso 1 1 calc R
C14 C 0.6420(2) 0.43315(10) 0.14904(11) 0.0307(4) Uani 1 1 d .
C15 C 0.6303(2) 0.38327(10) 0.09573(11) 0.0291(4) Uani 1 1 d .
H15A H 0.6136 0.3961 0.0482 0.035 Uiso 1 1 calc R
C16 C 0.6434(2) 0.31451(10) 0.11321(10) 0.0256(4) Uani 1 1 d .
C17 C 0.6337(3) 0.50732(12) 0.13045(13) 0.0428(6) Uani 1 1 d .
F1 F 0.5483(2) 0.54244(8) 0.17327(10) 0.0748(6) Uani 1 1 d .
F2 F 0.5953(2) 0.51945(8) 0.06299(8) 0.0690(5) Uani 1 1 d .
F3 F 0.7612(2) 0.53861(8) 0.13775(12) 0.0775(6) Uani 1 1 d .
C21 C 0.5516(2) 0.18908(10) -0.02959(11) 0.0273(4) Uani 1 1 d .
C22 C 0.6154(3) 0.13009(11) -0.00310(13) 0.0378(5) Uani 1 1 d .
H22A H 0.6530 0.1298 0.0433 0.045 Uiso 1 1 calc R
C23 C 0.6237(3) 0.07187(13) -0.04509(15) 0.0513(7) Uani 1 1 d .
H23A H 0.6656 0.0323 -0.0267 0.062 Uiso 1 1 calc R
C24 C 0.5700(3) 0.07224(14) -0.11432(15) 0.0519(7) Uani 1 1 d .
H24A H 0.5762 0.0331 -0.1428 0.062 Uiso 1 1 calc R
C25 C 0.5075(3) 0.13054(14) -0.14097(13) 0.0458(6) Uani 1 1 d .
H25A H 0.4718 0.1308 -0.1878 0.055 Uiso 1 1 calc R
C26 C 0.4968(2) 0.18929(12) -0.09892(11) 0.0343(5) Uani 1 1 d .
H26A H 0.4533 0.2284 -0.1172 0.041 Uiso 1 1 calc R

loop_
_atom_site_aniso_label
_atom_site_aniso_U_11
_atom_site_aniso_U_22
_atom_site_aniso_U_33
_atom_site_aniso_U_23
_atom_site_aniso_U_13
_atom_site_aniso_U_12
C0 0.0245(9) 0.0267(10) 0.0244(9) 0.0002(7) 0.0018(7) -0.0028(7)
S1 0.0445(3) 0.0286(3) 0.0298(3) -0.0014(2) -0.0039(2) 0.0002(2)
N1 0.0266(9) 0.0349(10) 0.0429(10) -0.0127(8) -0.0074(8) 0.0022(7)
C1 0.0441(13) 0.0364(12) 0.0311(11) -0.0007(9) -0.0021(9) 0.0013(9)
N2 0.0260(8) 0.0284(9) 0.0258(8) -0.0047(7) -0.0016(6) 0.0012(6)
C2 0.0627(16) 0.0379(13) 0.0411(13) 0.0010(10) -0.0063(12) 0.0053(11)
C3 0.080(2) 0.0460(15) 0.0384(13) 0.0086(11) 0.0031(13) 0.0096(14)
C11 0.0237(10) 0.0291(10) 0.0290(10) -0.0015(8) 0.0007(8) -0.0014(7)
C12 0.0342(11) 0.0358(11) 0.0250(10) -0.0043(8) 0.0016(8) -0.0021(9)
C13 0.0340(11) 0.0345(11) 0.0292(10) -0.0098(8) 0.0028(8) -0.0022(9)
C14 0.0306(10) 0.0285(10) 0.0331(11) -0.0047(8) 0.0033(8) 0.0005(8)
C15 0.0280(10) 0.0325(11) 0.0269(10) -0.0031(8) 0.0007(8) 0.0007(8)
C16 0.0200(9) 0.0306(10) 0.0263(10) -0.0048(8) 0.0009(7) -0.0010(7)
C17 0.0572(15) 0.0325(12) 0.0386(13) -0.0046(10) 0.0038(11) 0.0032(11)
F1 0.1112(15) 0.0457(9) 0.0677(11) -0.0009(8) 0.0272(10) 0.0317(9)
F2 0.1236(16) 0.0383(8) 0.0451(9) 0.0028(7) -0.0148(9) 0.0111(9)
F3 0.0825(13) 0.0425(9) 0.1076(15) 0.0127(9) -0.0098(11) -0.0207(9)
C21 0.0204(9) 0.0343(10) 0.0273(10) -0.0044(8) 0.0014(7) -0.0054(8)
C22 0.0409(12) 0.0338(11) 0.0387(12) -0.0067(9) -0.0069(10) -0.0006(9)
C23 0.0554(16) 0.0363(13) 0.0622(17) -0.0145(12) -0.0089(13) 0.0054(11)
C24 0.0454(14) 0.0525(16) 0.0578(16) -0.0309(13) -0.0011(12) 0.0009(12)
C25 0.0339(12) 0.0717(17) 0.0317(12) -0.0207(12) -0.0006(9) -0.0038(11)
C26 0.0250(10) 0.0484(13) 0.0296(11) -0.0039(9) 0.0003(8) -0.0012(9)

loop_
_atom_type_symbol
_atom_type_description
_atom_type_scat_dispersion_real
_atom_type_scat_dispersion_imag
_atom_type_scat_source
C C 0.0033 0.0016 'International Tables Vol C Tables 4.2.6.8 and 6.1.1.4'
H H 0.0000 0.0000 'International Tables Vol C Tables 4.2.6.8 and 6.1.1.4'
N N 0.0061 0.0033 'International Tables Vol C Tables 4.2.6.8 and 6.1.1.4'
F F 0.0171 0.0103 'International Tables Vol C Tables 4.2.6.8 and 6.1.1.4'
S S 0.1246 0.1234 'International Tables Vol C Tables 4.2.6.8 and 6.1.1.4'

loop_
_geom_angle_atom_site_label_1
_geom_angle_atom_site_label_2
_geom_angle_atom_site_label_3
_geom_angle
N2 C0 N1 127.04(18)
N2 C0 C21 116.76(17)
N1 C0 C21 116.19(16)
C11 S1 C1 103.14(10)
C0 N1 H1C 120.0
C0 N1 H1D 120.0
H1C N1 H1D 120.0
C2 C1 S1 108.73(16)
C2 C1 H1A 109.9
S1 C1 H1A 109.9
C2 C1 H1B 109.9
S1 C1 H1B 109.9
H1A C1 H1B 108.3
C0 N2 C16 121.56(17)
C1 C2 C3 111.8(2)
C1 C2 H2A 109.3
C3 C2 H2A 109.3
C1 C2 H2B 109.3
C3 C2 H2B 109.3
H2A C2 H2B 107.9
C2 C3 H3A 109.5
C2 C3 H3B 109.5
H3A C3 H3B 109.5
C2 C3 H3C 109.5
H3A C3 H3C 109.5
H3B C3 H3C 109.5
C12 C11 C16 119.53(19)
C12 C11 S1 124.94(16)
C16 C11 S1 115.52(15)
C13 C12 C11 120.38(19)
C13 C12 H12A 119.8
C11 C12 H12A 119.8
C12 C13 C14 120.11(19)
C12 C13 H13A 119.9
C14 C13 H13A 119.9
C13 C14 C15 120.37(19)
C13 C14 C17 118.87(19)
C15 C14 C17 120.72(19)
C16 C15 C14 120.26(19)
C16 C15 H15A 119.9
C14 C15 H15A 119.9
C15 C16 N2 123.92(18)
C15 C16 C11 119.34(18)
N2 C16 C11 116.45(17)
F1 C17 F2 108.2(2)
F1 C17 F3 103.9(2)
F2 C17 F3 104.7(2)
F1 C17 C14 113.4(2)
F2 C17 C14 114.01(19)
F3 C17 C14 111.8(2)
C26 C21 C22 119.41(19)
C26 C21 C0 121.80(19)
C22 C21 C0 118.77(18)
C23 C22 C21 120.5(2)
C23 C22 H22A 119.7
C21 C22 H22A 119.7
C24 C23 C22 120.1(2)
C24 C23 H23A 120.0
C22 C23 H23A 120.0
C25 C24 C23 119.7(2)
C25 C24 H24A 120.1
C23 C24 H24A 120.1
C24 C25 C26 120.8(2)
C24 C25 H25A 119.6
C26 C25 H25A 119.6
C21 C26 C25 119.5(2)
C21 C26 H26A 120.3
C25 C26 H26A 120.3

loop_
_geom_bond_atom_site_label_1
_geom_bond_atom_site_label_2
_geom_bond_distance
C0 N2 1.293(2)
C0 N1 1.342(3)
C0 C21 1.495(3)
S1 C11 1.756(2)
S1 C1 1.809(2)
N1 H1C 0.8600
N1 H1D 0.8600
C1 C2 1.512(3)
C1 H1A 0.9700
C1 H1B 0.9700
N2 C16 1.411(2)
C2 C3 1.516(3)
C2 H2A 0.9700
C2 H2B 0.9700
C3 H3A 0.9600
C3 H3B 0.9600
C3 H3C 0.9600
C11 C12 1.395(3)
C11 C16 1.411(3)
C12 C13 1.380(3)
C12 H12A 0.9300
C13 C14 1.382(3)
C13 H13A 0.9300
C14 C15 1.392(3)
C14 C17 1.490(3)
C15 C16 1.386(3)
C15 H15A 0.9300
C17 F1 1.319(3)
C17 F2 1.323(3)
C17 F3 1.348(3)
C21 C26 1.384(3)
C21 C22 1.387(3)
C22 C23 1.379(3)
C22 H22A 0.9300
C23 C24 1.379(4)
C23 H23A 0.9300
C24 C25 1.371(4)
C24 H24A 0.9300
C25 C26 1.390(3)
C25 H25A 0.9300
C26 H26A 0.9300
